data_2214480
loop_
_publ_author_name
'Ke Li'
'De-Qing Shi'

_publ_section_title
;
 1-[(6-Chloropyridin-3-yl)methyl]-3-phenylimidazolidine-2,4-dione
;
_journal_coeditor_code AT2329
_journal_issue 8
_journal_name_full 'Acta Crystallographica Section E'
_journal_page_first o3506
_journal_page_last o3506
_journal_paper_doi 10.1107/S1600536807029224
_journal_volume 63
_journal_year 2007
_chemical_formula_iupac 'C15 H12 Cl N3 O2'
_chemical_formula_moiety 'C15 H12 Cl N3 O2'
_chemical_formula_sum 'C15 H12 Cl N3 O2'
_chemical_formula_weight 301.73
_chemical_name_systematic
;
1-[(6-Chloropyridin-3-yl)methyl]-3-phenylimidazolidine-2,4-dione
;
_space_group_IT_number 14
_symmetry_cell_setting monoclinic
_symmetry_space_group_name_Hall '-P 2yn'
_symmetry_space_group_name_H-M 'P 1 21/n 1'
_atom_sites_solution_hydrogens geom
_atom_sites_solution_primary direct
_atom_sites_solution_secondary difmap
_audit_creation_method SHELXL-97
_cell_angle_alpha 90.00
_cell_angle_beta 91.552(2)
_cell_angle_gamma 90.00
_cell_formula_units_Z 4
_cell_length_a 7.7106(10)
_cell_length_b 6.3329(9)
_cell_length_c 28.673(4)
_cell_measurement_reflns_used 3094
_cell_measurement_temperature 297(2)
_cell_measurement_theta_max 27.00
_cell_measurement_theta_min 2.72
_cell_volume 1399.6(3)
_computing_cell_refinement 'SAINT (Bruker, 2000)'
_computing_data_collection 'SMART (Bruker, 2000)'
_computing_data_reduction SAINT
_computing_molecular_graphics 'SHELXTL (Bruker, 1997)'
_computing_publication_material SHELXTL
_computing_structure_refinement 'SHELXL97 (Sheldrick, 1997)'
_computing_structure_solution 'SHELXS97 (Sheldrick, 1997)'
_diffrn_ambient_temperature 297(2)
_diffrn_measured_fraction_theta_full 0.995
_diffrn_measured_fraction_theta_max 0.995
_diffrn_measurement_device_type 'Bruker SMART CCD area-detector'
_diffrn_measurement_method '\f and \w'
_diffrn_radiation_monochromator graphite
_diffrn_radiation_source 'fine-focus sealed tube'
_diffrn_radiation_type MoK\a
_diffrn_radiation_wavelength 0.71073
_diffrn_reflns_av_R_equivalents 0.0867
_diffrn_reflns_av_sigmaI/netI 0.0568
_diffrn_reflns_limit_h_max 9
_diffrn_reflns_limit_h_min -9
_diffrn_reflns_limit_k_max 7
_diffrn_reflns_limit_k_min -7
_diffrn_reflns_limit_l_max 35
_diffrn_reflns_limit_l_min -33
_diffrn_reflns_number 7874
_diffrn_reflns_theta_full 26.50
_diffrn_reflns_theta_max 26.50
_diffrn_reflns_theta_min 2.72
_diffrn_standards_number 0
_exptl_absorpt_coefficient_mu 0.281
_exptl_absorpt_correction_T_max 0.9460
_exptl_absorpt_correction_T_min 0.9206
_exptl_absorpt_correction_type multi-scan
_exptl_crystal_colour colourless
_exptl_crystal_density_diffrn 1.432
_exptl_crystal_density_method 'not measured'
_exptl_crystal_description block
_exptl_crystal_F_000 624
_exptl_crystal_size_max 0.30
_exptl_crystal_size_mid 0.20
_exptl_crystal_size_min 0.20
_refine_diff_density_max 0.265
_refine_diff_density_min -0.227
_refine_ls_extinction_method none
_refine_ls_goodness_of_fit_ref 1.063
_refine_ls_hydrogen_treatment constr
_refine_ls_matrix_type full
_refine_ls_number_parameters 190
_refine_ls_number_reflns 2882
_refine_ls_number_restraints 0
_refine_ls_restrained_S_all 1.063
_refine_ls_R_factor_all 0.0678
_refine_ls_R_factor_gt 0.0558
_refine_ls_shift/su_max 0.000
_refine_ls_shift/su_mean 0.000
_refine_ls_structure_factor_coef Fsqd
_refine_ls_weighting_details 'calc w=1/[\s^2^(Fo^2^)+(0.0605P)^2^+0.5771P] where P=(Fo^2^+2Fc^2^)/3'
_refine_ls_weighting_scheme calc
_refine_ls_wR_factor_gt 0.1413
_refine_ls_wR_factor_ref 0.1536
_reflns_number_gt 2353
_reflns_number_total 2882
_reflns_threshold_expression I>2\s(I)
_cod_data_source_file at2329.cif
_cod_data_source_block I
_cod_original_sg_symbol_H-M 'P 21/n'
_cod_database_code 2214480
_cod_database_fobs_code 2214480

loop_
_symmetry_equiv_pos_as_xyz
'x, y, z'
'-x+1/2, y+1/2, -z+1/2'
'-x, -y, -z'
'x-1/2, -y-1/2, z-1/2'

loop_
_atom_site_type_symbol
_atom_site_label
_atom_site_fract_x
_atom_site_fract_y
_atom_site_fract_z
_atom_site_U_iso_or_equiv
_atom_site_adp_type
_atom_site_calc_flag
_atom_site_refinement_flags
_atom_site_occupancy
C C1 0.2372(3) 0.5225(4) 0.99690(8) 0.0533(6) Uani d . 1
C C2 0.2084(3) 0.7347(4) 1.00312(9) 0.0587(7) Uani d . 1
H H2 0.1893 0.7905 1.0325 0.070 Uiso calc R 1
C C3 0.2090(3) 0.8609(4) 0.96422(9) 0.0537(6) Uani d . 1
H H3 0.1930 1.0059 0.9670 0.064 Uiso calc R 1
C C4 0.2335(3) 0.7713(4) 0.92095(8) 0.0428(5) Uani d . 1
C C5 0.2527(3) 0.5546(4) 0.91929(8) 0.0541(6) Uani d . 1
H H5 0.2632 0.4920 0.8902 0.065 Uiso calc R 1
C C6 0.2454(3) 0.9009(4) 0.87684(8) 0.0479(5) Uani d . 1
H H6A 0.1835 0.8290 0.8516 0.057 Uiso calc R 1
H H6B 0.1900 1.0366 0.8814 0.057 Uiso calc R 1
C C7 0.5401(3) 1.0844(4) 0.88673(9) 0.0479(5) Uani d . 1
H H7A 0.5344 1.0733 0.9204 0.057 Uiso calc R 1
H H7B 0.5117 1.2278 0.8774 0.057 Uiso calc R 1
C C8 0.7167(3) 1.0213(3) 0.87015(7) 0.0406(5) Uani d . 1
C C9 0.5137(3) 0.7895(4) 0.83985(8) 0.0428(5) Uani d . 1
C C10 0.8204(3) 0.7462(3) 0.81482(7) 0.0367(5) Uani d . 1
C C11 0.8776(3) 0.5483(3) 0.82859(8) 0.0452(5) Uani d . 1
H H11 0.8337 0.4837 0.8549 0.054 Uiso calc R 1
C C12 1.0016(3) 0.4480(4) 0.80236(9) 0.0510(6) Uani d . 1
H H12 1.0413 0.3148 0.8112 0.061 Uiso calc R 1
C C13 1.0665(3) 0.5432(4) 0.76354(8) 0.0514(6) Uani d . 1
H H13 1.1500 0.4745 0.7463 0.062 Uiso calc R 1
C C14 1.0083(3) 0.7397(4) 0.75001(8) 0.0494(6) Uani d . 1
H H14 1.0524 0.8038 0.7237 0.059 Uiso calc R 1
C C15 0.8838(3) 0.8422(4) 0.77574(8) 0.0431(5) Uani d . 1
H H15 0.8434 0.9747 0.7666 0.052 Uiso calc R 1
Cl Cl1 0.24657(13) 0.35783(14) 1.04586(3) 0.0857(3) Uani d . 1
N N1 0.2570(3) 0.4292(3) 0.95662(7) 0.0618(6) Uani d . 1
N N2 0.4254(2) 0.9345(3) 0.86390(6) 0.0447(5) Uani d . 1
N N3 0.6895(2) 0.8510(3) 0.84105(6) 0.0392(4) Uani d . 1
O O1 0.4589(2) 0.6335(3) 0.82032(7) 0.0632(5) Uani d . 1
O O2 0.8541(2) 1.1011(3) 0.88035(6) 0.0530(4) Uani d . 1

loop_
_atom_site_aniso_label
_atom_site_aniso_U_11
_atom_site_aniso_U_22
_atom_site_aniso_U_33
_atom_site_aniso_U_12
_atom_site_aniso_U_13
_atom_site_aniso_U_23
C1 0.0629(15) 0.0527(14) 0.0441(13) -0.0047(11) -0.0008(11) 0.0072(11)
C2 0.0751(18) 0.0575(16) 0.0437(13) -0.0037(13) 0.0053(12) -0.0116(11)
C3 0.0658(15) 0.0410(13) 0.0545(14) -0.0010(11) 0.0071(12) -0.0083(11)
C4 0.0385(11) 0.0436(12) 0.0464(12) 0.0019(9) 0.0023(9) -0.0044(9)
C5 0.0758(17) 0.0441(13) 0.0424(12) 0.0036(12) 0.0053(11) -0.0072(10)
C6 0.0429(12) 0.0516(13) 0.0492(13) 0.0053(10) 0.0011(10) 0.0053(10)
C7 0.0519(13) 0.0377(11) 0.0543(13) 0.0007(10) 0.0053(10) -0.0050(10)
C8 0.0499(12) 0.0316(10) 0.0404(11) -0.0004(9) 0.0015(9) 0.0035(9)
C9 0.0422(11) 0.0474(12) 0.0388(11) -0.0012(9) 0.0006(9) -0.0013(10)
C10 0.0360(10) 0.0366(11) 0.0373(10) -0.0022(8) -0.0017(8) -0.0030(8)
C11 0.0552(13) 0.0395(12) 0.0408(12) -0.0004(10) 0.0013(10) 0.0034(9)
C12 0.0567(14) 0.0399(12) 0.0560(14) 0.0107(10) -0.0047(11) -0.0009(10)
C13 0.0485(13) 0.0599(15) 0.0456(13) 0.0069(11) 0.0007(10) -0.0129(11)
C14 0.0457(12) 0.0615(15) 0.0413(12) -0.0044(11) 0.0049(9) 0.0039(11)
C15 0.0479(12) 0.0392(12) 0.0419(12) 0.0000(9) -0.0012(9) 0.0052(9)
Cl1 0.1187(7) 0.0829(6) 0.0553(5) -0.0030(5) -0.0017(4) 0.0236(4)
N1 0.0920(17) 0.0422(11) 0.0513(12) 0.0049(11) 0.0054(11) 0.0003(9)
N2 0.0439(10) 0.0453(10) 0.0452(10) -0.0003(8) 0.0036(8) -0.0028(8)
N3 0.0399(9) 0.0372(9) 0.0406(9) -0.0015(7) 0.0012(7) -0.0038(7)
O1 0.0538(10) 0.0663(12) 0.0697(12) -0.0135(8) 0.0043(9) -0.0294(10)
O2 0.0480(9) 0.0454(9) 0.0657(11) -0.0098(7) 0.0012(8) -0.0099(8)

loop_
_atom_type_symbol
_atom_type_description
_atom_type_scat_dispersion_real
_atom_type_scat_dispersion_imag
_atom_type_scat_source
C C 0.0033 0.0016 'International Tables Vol C Tables 4.2.6.8 and 6.1.1.4'
H H 0.0000 0.0000 'International Tables Vol C Tables 4.2.6.8 and 6.1.1.4'
N N 0.0061 0.0033 'International Tables Vol C Tables 4.2.6.8 and 6.1.1.4'
O O 0.0106 0.0060 'International Tables Vol C Tables 4.2.6.8 and 6.1.1.4'
Cl Cl 0.1484 0.1585 'International Tables Vol C Tables 4.2.6.8 and 6.1.1.4'

loop_
_geom_angle_atom_site_label_1
_geom_angle_atom_site_label_2
_geom_angle_atom_site_label_3
_geom_angle
N1 C1 C2 125.3(2)
N1 C1 Cl1 115.8(2)
C2 C1 Cl1 118.8(2)
C3 C2 C1 117.4(2)
C3 C2 H2 121.3
C1 C2 H2 121.3
C2 C3 C4 119.6(2)
C2 C3 H3 120.2
C4 C3 H3 120.2
C5 C4 C3 117.1(2)
C5 C4 C6 120.1(2)
C3 C4 C6 122.8(2)
N1 C5 C4 124.4(2)
N1 C5 H5 117.8
C4 C5 H5 117.8
N2 C6 C4 111.77(18)
N2 C6 H6A 109.3
C4 C6 H6A 109.3
N2 C6 H6B 109.3
C4 C6 H6B 109.3
H6A C6 H6B 107.9
N2 C7 C8 103.32(18)
N2 C7 H7A 111.1
C8 C7 H7A 111.1
N2 C7 H7B 111.1
C8 C7 H7B 111.1
H7A C7 H7B 109.1
O2 C8 N3 126.5(2)
O2 C8 C7 127.5(2)
N3 C8 C7 105.94(18)
O1 C9 N2 128.4(2)
O1 C9 N3 124.2(2)
N2 C9 N3 107.36(18)
C15 C10 C11 121.0(2)
C15 C10 N3 119.45(19)
C11 C10 N3 119.49(19)
C10 C11 C12 118.7(2)
C10 C11 H11 120.7
C12 C11 H11 120.7
C13 C12 C11 120.7(2)
C13 C12 H12 119.6
C11 C12 H12 119.6
C12 C13 C14 120.2(2)
C12 C13 H13 119.9
C14 C13 H13 119.9
C13 C14 C15 119.9(2)
C13 C14 H14 120.0
C15 C14 H14 120.0
C10 C15 C14 119.5(2)
C10 C15 H15 120.3
C14 C15 H15 120.3
C1 N1 C5 116.0(2)
C9 N2 C7 111.67(18)
C9 N2 C6 121.88(19)
C7 N2 C6 123.74(19)
C8 N3 C9 111.24(17)
C8 N3 C10 125.55(17)
C9 N3 C10 123.20(17)

loop_
_geom_bond_atom_site_label_1
_geom_bond_atom_site_label_2
_geom_bond_distance
_geom_bond_publ_flag
C1 N1 1.310(3) ?
C1 C2 1.374(4) ?
C1 Cl1 1.749(2) ?
C2 C3 1.372(4) ?
C2 H2 0.9300 ?
C3 C4 1.382(3) ?
C3 H3 0.9300 ?
C4 C5 1.382(3) ?
C4 C6 1.512(3) ?
C5 N1 1.332(3) ?
C5 H5 0.9300 ?
C6 N2 1.462(3) ?
C6 H6A 0.9700 ?
C6 H6B 0.9700 ?
C7 N2 1.443(3) no
C7 C8 1.508(3) ?
C7 H7A 0.9700 ?
C7 H7B 0.9700 ?
C8 O2 1.203(3) ?
C8 N3 1.376(3) no
C9 O1 1.206(3) ?
C9 N2 1.345(3) no
C9 N3 1.410(3) no
C10 C15 1.376(3) ?
C10 C11 1.382(3) ?
C10 N3 1.438(3) ?
C11 C12 1.387(3) ?
C11 H11 0.9300 ?
C12 C13 1.372(3) ?
C12 H12 0.9300 ?
C13 C14 1.375(4) ?
C13 H13 0.9300 ?
C14 C15 1.388(3) ?
C14 H14 0.9300 ?
C15 H15 0.9300 ?

loop_
_geom_hbond_atom_site_label_D
_geom_hbond_atom_site_label_H
_geom_hbond_atom_site_label_A
_geom_hbond_site_symmetry_A
_geom_hbond_distance_DH
_geom_hbond_distance_HA
_geom_hbond_distance_DA
_geom_hbond_angle_DHA
C11 H11 O2 1_545 0.93 2.53 3.205(3) 129.3
C14 H14 O1 2_656 0.93 2.44 3.221(3) 141.7
C6 H6A Cg1 1_455 0.97 2.80 3.751(3) 168
C15 H15 Cg1 2_656 0.97 2.90 3.637(3) 137

loop_
_geom_torsion_atom_site_label_1
_geom_torsion_atom_site_label_2
_geom_torsion_atom_site_label_3
_geom_torsion_atom_site_label_4
_geom_torsion
N1 C1 C2 C3 -3.4(4)
Cl1 C1 C2 C3 177.4(2)
C1 C2 C3 C4 1.6(4)
C2 C3 C4 C5 1.4(4)
C2 C3 C4 C6 -176.6(2)
C3 C4 C5 N1 -3.2(4)
C6 C4 C5 N1 174.8(2)
C5 C4 C6 N2 -79.0(3)
C3 C4 C6 N2 98.9(3)
N2 C7 C8 O2 -179.4(2)
N2 C7 C8 N3 0.0(2)
C15 C10 C11 C12 0.5(3)
N3 C10 C11 C12 178.9(2)
C10 C11 C12 C13 0.0(3)
C11 C12 C13 C14 -0.3(4)
C12 C13 C14 C15 0.1(4)
C11 C10 C15 C14 -0.7(3)
N3 C10 C15 C14 -179.06(19)
C13 C14 C15 C10 0.4(3)
C2 C1 N1 C5 1.8(4)
Cl1 C1 N1 C5 -179.0(2)
C4 C5 N1 C1 1.7(4)
O1 C9 N2 C7 173.2(2)
N3 C9 N2 C7 -6.8(3)
O1 C9 N2 C6 11.2(4)
N3 C9 N2 C6 -168.84(19)
C8 C7 N2 C9 4.3(3)
C8 C7 N2 C6 165.91(19)
C4 C6 N2 C9 83.1(3)
C4 C6 N2 C7 -76.7(3)
O2 C8 N3 C9 175.4(2)
C7 C8 N3 C9 -4.1(2)
O2 C8 N3 C10 -4.7(3)
C7 C8 N3 C10 175.93(19)
O1 C9 N3 C8 -173.1(2)
N2 C9 N3 C8 6.8(2)
O1 C9 N3 C10 6.9(3)
N2 C9 N3 C10 -173.14(18)
C15 C10 N3 C8 -74.4(3)
C11 C10 N3 C8 107.2(2)
C15 C10 N3 C9 105.5(2)
C11 C10 N3 C9 -72.9(3)

loop_
_cod_related_entry_id
_cod_related_entry_database
_cod_related_entry_code
1 ChemSpider 21124015
